data_4123994
loop_
_publ_author_name
'Belt, R.F.'
'Baenziger, N.C.'

_publ_section_title
;
 The Crystal Structure of Potassium Hydroxylamine-N-sulfonate
;
_journal_name_full 'Journal of the American Chemical Society'
_journal_page_first 316
_journal_page_last 318
_journal_volume 79
_journal_year 1957
_chemical_formula_sum 'H2 K N O4 S'
_chemical_name_systematic 'K S O3 N H O H'
_space_group_IT_number 19
_symmetry_space_group_name_Hall 'P 2ac 2ab'
_symmetry_space_group_name_H-M 'P 21 21 21'
_cell_angle_alpha 90
_cell_angle_beta 90
_cell_angle_gamma 90
_cell_formula_units_Z 4
_cell_length_a 7.06
_cell_length_b 12.02
_cell_length_c 5.58
_cell_volume 473.525
_citation_journal_id_ASTM JACSAT
_cod_data_source_file Belt_JACSAT_1957_325.cif
_cod_data_source_block H2K1N1O4S1
_cod_original_cell_volume 473.5255
_cod_original_formula_sum 'H2 K1 N1 O4 S1'
_cod_database_code 4123994

loop_
_symmetry_equiv_pos_as_xyz
x,y,z
-x+1/2,-y,z+1/2
x+1/2,-y+1/2,-z
-x,y+1/2,-z+1/2

loop_
_atom_site_label
_atom_site_type_symbol
_atom_site_fract_x
_atom_site_fract_y
_atom_site_fract_z
_atom_site_occupancy
_atom_site_U_iso_or_equiv
S1 S+6 0.015 0.14 0.032 1 0.0
O1 O-2 0.284 0.115 0.336 1 0.0
O4 O-2 0.893 0.051 0.126 1 0.0
O2 O-2 0.984 0.246 0.156 1 0.0
O3 O-2 0.013 0.153 0.772 1 0.0
N1 N-1 0.235 0.094 0.077 1 0.0
K1 K+1 0.185 0.34 0.519 1 0.0
